data_7714052
loop_
_publ_author_name
'Lips, Felicitas'
'Helmer, Joschua'
'Hepp, Alexander'
'Berger, Raphael J. F.'

_publ_section_title
;
 Synthesis and Functionalization of the Six-Vertex Anionic
 Amido-Substituted Silicon Cluster [Si6{N(SiMe3)Ph}5]&#x2212;
;
_journal_name_full 'Dalton Transactions'
_journal_paper_doi 10.1039/D2DT03952D
_journal_year 2023
_chemical_formula_sum 'C63 H106 K N7 O6 Si11'
_chemical_formula_weight 1405.63
_space_group_crystal_system triclinic
_space_group_IT_number 2
_space_group_name_Hall '-P 1'
_space_group_name_H-M_alt 'P -1'
_atom_sites_solution_hydrogens geom
_audit_creation_method SHELXL-2016/6
_audit_update_record
;
2022-02-23 deposited with the CCDC.	2023-09-25 downloaded from the CCDC.
;
_cell_angle_alpha 78.5250(10)
_cell_angle_beta 73.5770(10)
_cell_angle_gamma 72.8440(10)
_cell_formula_units_Z 2
_cell_length_a 13.6587(4)
_cell_length_b 15.9267(5)
_cell_length_c 21.2413(6)
_cell_measurement_reflns_used 9969
_cell_measurement_temperature 100(2)
_cell_measurement_theta_max 27.09
_cell_measurement_theta_min 2.26
_cell_volume 4201.3(2)
_computing_cell_refinement 'Bruker SAINT'
_computing_data_collection 'Bruker APEX2'
_computing_data_reduction 'Bruker SAINT'
_computing_molecular_graphics 'Bruker SHELXTL'
_computing_publication_material 'Bruker SHELXTL'
_computing_structure_refinement 'SHELXL-2016/6 (Sheldrick, 2016)'
_computing_structure_solution 'SHELXT 2014/5 (Sheldrick, 2014)'
_diffrn_ambient_temperature 100(2)
_diffrn_measured_fraction_theta_full 0.983
_diffrn_measured_fraction_theta_max 0.984
_diffrn_measurement_device_type 'Bruker APEX-II CCD'
_diffrn_measurement_method '\f and \w scans'
_diffrn_radiation_type MoK\a
_diffrn_radiation_wavelength 0.71073
_diffrn_reflns_av_R_equivalents 0.0338
_diffrn_reflns_av_unetI/netI 0.0299
_diffrn_reflns_Laue_measured_fraction_full 0.983
_diffrn_reflns_Laue_measured_fraction_max 0.984
_diffrn_reflns_limit_h_max 17
_diffrn_reflns_limit_h_min -17
_diffrn_reflns_limit_k_max 20
_diffrn_reflns_limit_k_min -20
_diffrn_reflns_limit_l_max 27
_diffrn_reflns_limit_l_min -27
_diffrn_reflns_number 53115
_diffrn_reflns_point_group_measured_fraction_full 0.983
_diffrn_reflns_point_group_measured_fraction_max 0.984
_diffrn_reflns_theta_full 25.242
_diffrn_reflns_theta_max 27.117
_diffrn_reflns_theta_min 2.091
_exptl_absorpt_coefficient_mu 0.266
_exptl_absorpt_correction_T_max 0.7455
_exptl_absorpt_correction_T_min 0.5630
_exptl_absorpt_correction_type multi-scan
_exptl_absorpt_process_details SADABS
_exptl_crystal_colour orange
_exptl_crystal_density_diffrn 1.111
_exptl_crystal_description block
_exptl_crystal_F_000 1508
_exptl_crystal_size_max 0.457
_exptl_crystal_size_mid 0.367
_exptl_crystal_size_min 0.321
_refine_diff_density_max 1.085
_refine_diff_density_min -0.435
_refine_diff_density_rms 0.104
_refine_ls_extinction_method none
_refine_ls_goodness_of_fit_ref 1.091
_refine_ls_hydrogen_treatment constr
_refine_ls_matrix_type full
_refine_ls_number_parameters 808
_refine_ls_number_reflns 18288
_refine_ls_number_restraints 0
_refine_ls_restrained_S_all 1.091
_refine_ls_R_factor_all 0.0457
_refine_ls_R_factor_gt 0.0423
_refine_ls_shift/su_max 0.000
_refine_ls_shift/su_mean 0.000
_refine_ls_structure_factor_coef Fsqd
_refine_ls_weighting_details 'w=1/[\s^2^(Fo^2^)+(0.0619P)^2^+2.4969P] where P=(Fo^2^+2Fc^2^)/3'
_refine_ls_weighting_scheme calc
_refine_ls_wR_factor_gt 0.1163
_refine_ls_wR_factor_ref 0.1187
_reflns_Friedel_coverage 0.000
_reflns_number_gt 16658
_reflns_number_total 18288
_reflns_threshold_expression 'I > 2\s(I)'
_cod_data_source_file d2dt03952d2.cif
_cod_data_source_block jh010721t1_a_sq
_cod_database_code 7714052
_shelx_shelxl_version_number 2016/6
_shelx_space_group_comment
;
The symmetry employed for this shelxl refinement is uniquely defined
by the following loop, which should always be used as a source of
symmetry information in preference to the above space-group names.
They are only intended as comments.
;

loop_
_space_group_symop_operation_xyz
'x, y, z'
'-x, -y, -z'

loop_
_atom_site_label
_atom_site_type_symbol
_atom_site_fract_x
_atom_site_fract_y
_atom_site_fract_z
_atom_site_U_iso_or_equiv
_atom_site_adp_type
_atom_site_occupancy
_atom_site_site_symmetry_order
_atom_site_calc_flag
_atom_site_refinement_flags_posn
_atom_site_refinement_flags_adp
_atom_site_refinement_flags_occupancy
_atom_site_disorder_assembly
_atom_site_disorder_group
K1 K 0.71508(3) 0.13068(3) 0.80421(2) 0.02849(9) Uani 1 1 d . . . . .
Si1 Si 0.62530(3) 0.42352(3) 0.25325(2) 0.01921(9) Uani 1 1 d . . . . .
Si2 Si 0.79785(3) 0.39493(3) 0.25819(2) 0.01746(9) Uani 1 1 d . . . . .
Si3 Si 0.87216(3) 0.24846(3) 0.24465(2) 0.01842(9) Uani 1 1 d . . . . .
Si4 Si 0.68903(3) 0.27766(3) 0.31031(2) 0.01692(9) Uani 1 1 d . . . . .
Si5 Si 0.64382(3) 0.21039(3) 0.23665(2) 0.01493(9) Uani 1 1 d . . . . .
Si6 Si 0.74123(3) 0.31505(3) 0.18068(2) 0.01520(9) Uani 1 1 d . . . . .
Si7 Si 0.99111(4) 0.43528(3) 0.28285(2) 0.02409(10) Uani 1 1 d . . . . .
Si8 Si 0.61091(4) 0.33896(3) 0.45081(2) 0.02314(10) Uani 1 1 d . . . . .
Si9 Si 0.81657(3) 0.03902(3) 0.18499(2) 0.02029(10) Uani 1 1 d . . . . .
Si10 Si 0.40203(3) 0.24915(3) 0.30300(2) 0.02155(10) Uani 1 1 d . . . . .
Si11 Si 0.69906(4) 0.44344(3) 0.05633(2) 0.02057(10) Uani 1 1 d . . . . .
O1 O 0.79543(13) 0.25836(10) 0.83562(8) 0.0430(4) Uani 1 1 d . . . . .
O2 O 0.84771(11) 0.08001(9) 0.89339(6) 0.0302(3) Uani 1 1 d . . . . .
O3 O 0.53741(11) 0.07619(10) 0.89452(8) 0.0380(3) Uani 1 1 d . . . . .
O4 O 0.51134(13) 0.23583(11) 0.80528(8) 0.0472(4) Uani 1 1 d . . . . .
O5 O 0.80474(16) 0.15038(13) 0.66785(8) 0.0577(5) Uani 1 1 d . . . . .
O6 O 0.79411(12) -0.01929(11) 0.73657(8) 0.0457(4) Uani 1 1 d . . . . .
N1 N 0.86193(10) 0.46819(9) 0.27139(7) 0.0207(3) Uani 1 1 d . . . . .
N2 N 0.66287(11) 0.25738(9) 0.39781(7) 0.0213(3) Uani 1 1 d . . . . .
N3 N 0.69638(10) 0.09579(8) 0.23076(6) 0.0170(2) Uani 1 1 d . . . . .
N4 N 0.50901(10) 0.23320(9) 0.23311(7) 0.0181(3) Uani 1 1 d . . . . .
N5 N 0.77900(10) 0.35186(9) 0.09519(6) 0.0176(3) Uani 1 1 d . . . . .
N6 N 0.74515(13) -0.05310(11) 0.88196(9) 0.0342(4) Uani 1 1 d . . . . .
N7 N 0.6878(2) 0.31190(14) 0.72688(11) 0.0602(6) Uani 1 1 d . . . . .
C1 C 0.81099(12) 0.56115(11) 0.26733(8) 0.0211(3) Uani 1 1 d . . . . .
C2 C 0.84344(15) 0.61870(12) 0.21196(9) 0.0290(4) Uani 1 1 d . . . . .
H2 H 0.896892 0.595845 0.175445 0.035 Uiso 1 1 calc R U . . .
C3 C 0.79826(17) 0.70938(13) 0.20965(10) 0.0359(4) Uani 1 1 d . . . . .
H3 H 0.821838 0.748064 0.171833 0.043 Uiso 1 1 calc R U . . .
C4 C 0.71923(17) 0.74380(13) 0.26196(10) 0.0372(5) Uani 1 1 d . . . . .
H4 H 0.689507 0.805902 0.260648 0.045 Uiso 1 1 calc R U . . .
C5 C 0.68418(17) 0.68687(13) 0.31596(10) 0.0372(5) Uani 1 1 d . . . . .
H5 H 0.628335 0.709812 0.351407 0.045 Uiso 1 1 calc R U . . .
C6 C 0.72965(15) 0.59636(12) 0.31907(9) 0.0300(4) Uani 1 1 d . . . . .
H6 H 0.705123 0.558007 0.356830 0.036 Uiso 1 1 calc R U . . .
C7 C 1.08941(15) 0.41403(18) 0.20314(11) 0.0437(5) Uani 1 1 d . . . . .
H7A H 1.081383 0.363284 0.187268 0.065 Uiso 1 1 calc R U . . .
H7B H 1.160778 0.401121 0.209777 0.065 Uiso 1 1 calc R U . . .
H7C H 1.077857 0.466485 0.170367 0.065 Uiso 1 1 calc R U . . .
C8 C 1.01329(18) 0.52577(15) 0.31665(14) 0.0448(5) Uani 1 1 d . . . . .
H8A H 1.006844 0.579516 0.284650 0.067 Uiso 1 1 calc R U . . .
H8B H 1.084124 0.507697 0.324866 0.067 Uiso 1 1 calc R U . . .
H8C H 0.960566 0.537672 0.358214 0.067 Uiso 1 1 calc R U . . .
C9 C 1.00973(15) 0.33346(13) 0.34363(10) 0.0326(4) Uani 1 1 d . . . . .
H9A H 0.955521 0.343161 0.384915 0.049 Uiso 1 1 calc R U . . .
H9B H 1.079756 0.319901 0.352471 0.049 Uiso 1 1 calc R U . . .
H9C H 1.003696 0.283740 0.325474 0.049 Uiso 1 1 calc R U . . .
C10 C 0.71843(15) 0.17301(12) 0.42626(8) 0.0257(4) Uani 1 1 d . . . . .
C11 C 0.66320(18) 0.11108(13) 0.46271(9) 0.0343(4) Uani 1 1 d . . . . .
H11 H 0.589078 0.124126 0.467858 0.041 Uiso 1 1 calc R U . . .
C12 C 0.7161(2) 0.02993(14) 0.49175(11) 0.0450(6) Uani 1 1 d . . . . .
H12 H 0.677620 -0.011540 0.516812 0.054 Uiso 1 1 calc R U . . .
C13 C 0.8234(2) 0.00992(15) 0.48419(10) 0.0490(6) Uani 1 1 d . . . . .
H13 H 0.859200 -0.045689 0.503349 0.059 Uiso 1 1 calc R U . . .
C14 C 0.87992(19) 0.07151(16) 0.44826(10) 0.0472(6) Uani 1 1 d . . . . .
H14 H 0.953975 0.058227 0.443471 0.057 Uiso 1 1 calc R U . . .
C15 C 0.82718(16) 0.15234(14) 0.41954(9) 0.0353(4) Uani 1 1 d . . . . .
H15 H 0.865774 0.193986 0.395035 0.042 Uiso 1 1 calc R U . . .
C16 C 0.50899(17) 0.43383(15) 0.42172(10) 0.0399(5) Uani 1 1 d . . . . .
H16A H 0.543173 0.469257 0.383246 0.060 Uiso 1 1 calc R U . . .
H16B H 0.471732 0.470827 0.457311 0.060 Uiso 1 1 calc R U . . .
H16C H 0.458507 0.411279 0.409321 0.060 Uiso 1 1 calc R U . . .
C17 C 0.71875(15) 0.38016(13) 0.46155(10) 0.0309(4) Uani 1 1 d . . . . .
H17A H 0.770352 0.330535 0.478951 0.046 Uiso 1 1 calc R U . . .
H17B H 0.689048 0.424339 0.492623 0.046 Uiso 1 1 calc R U . . .
H17C H 0.753576 0.407262 0.418722 0.046 Uiso 1 1 calc R U . . .
C18 C 0.54478(18) 0.29094(15) 0.53360(10) 0.0386(5) Uani 1 1 d . . . . .
H18A H 0.483838 0.273419 0.529850 0.058 Uiso 1 1 calc R U . . .
H18B H 0.521059 0.335240 0.564417 0.058 Uiso 1 1 calc R U . . .
H18C H 0.594647 0.238876 0.550098 0.058 Uiso 1 1 calc R U . . .
C19 C 0.63594(13) 0.03818(10) 0.27539(8) 0.0203(3) Uani 1 1 d . . . . .
C20 C 0.65922(15) -0.00135(12) 0.33571(9) 0.0276(4) Uani 1 1 d . . . . .
H20 H 0.715494 0.009519 0.348163 0.033 Uiso 1 1 calc R U . . .
C21 C 0.59973(18) -0.05715(13) 0.37803(10) 0.0386(5) Uani 1 1 d . . . . .
H21 H 0.615920 -0.084172 0.419201 0.046 Uiso 1 1 calc R U . . .
C22 C 0.51782(17) -0.07331(13) 0.36057(11) 0.0413(5) Uani 1 1 d . . . . .
H22 H 0.477927 -0.111458 0.389592 0.050 Uiso 1 1 calc R U . . .
C23 C 0.49379(15) -0.03408(13) 0.30096(11) 0.0349(4) Uani 1 1 d . . . . .
H23 H 0.437164 -0.044996 0.288928 0.042 Uiso 1 1 calc R U . . .
C24 C 0.55274(14) 0.02165(11) 0.25835(9) 0.0254(3) Uani 1 1 d . . . . .
H24 H 0.535968 0.048585 0.217317 0.030 Uiso 1 1 calc R U . . .
C25 C 0.79215(17) -0.04908(13) 0.14899(12) 0.0394(5) Uani 1 1 d . . . . .
H25A H 0.764057 -0.091192 0.184836 0.059 Uiso 1 1 calc R U . . .
H25B H 0.858572 -0.080339 0.121559 0.059 Uiso 1 1 calc R U . . .
H25C H 0.741057 -0.021776 0.121736 0.059 Uiso 1 1 calc R U . . .
C26 C 0.87241(13) 0.11273(11) 0.11312(8) 0.0240(3) Uani 1 1 d . . . . .
H26A H 0.816758 0.147897 0.090922 0.036 Uiso 1 1 calc R U . . .
H26B H 0.928842 0.076775 0.082029 0.036 Uiso 1 1 calc R U . . .
H26C H 0.901117 0.152418 0.128484 0.036 Uiso 1 1 calc R U . . .
C27 C 0.91368(15) -0.01309(14) 0.23697(11) 0.0359(4) Uani 1 1 d . . . . .
H27A H 0.916570 0.030872 0.262329 0.054 Uiso 1 1 calc R U . . .
H27B H 0.983603 -0.034748 0.208410 0.054 Uiso 1 1 calc R U . . .
H27C H 0.891876 -0.062769 0.267471 0.054 Uiso 1 1 calc R U . . .
C28 C 0.48939(13) 0.24325(10) 0.16965(8) 0.0203(3) Uani 1 1 d . . . . .
C29 C 0.56530(14) 0.20289(12) 0.11731(9) 0.0256(3) Uani 1 1 d . . . . .
H29 H 0.630785 0.166180 0.124832 0.031 Uiso 1 1 calc R U . . .
C30 C 0.54675(17) 0.21547(13) 0.05450(10) 0.0338(4) Uani 1 1 d . . . . .
H30 H 0.600013 0.188209 0.019662 0.041 Uiso 1 1 calc R U . . .
C31 C 0.45120(17) 0.26745(14) 0.04235(10) 0.0358(4) Uani 1 1 d . . . . .
H31 H 0.438557 0.276006 -0.000494 0.043 Uiso 1 1 calc R U . . .
C32 C 0.37495(15) 0.30648(13) 0.09347(10) 0.0318(4) Uani 1 1 d . . . . .
H32 H 0.308741 0.341264 0.085849 0.038 Uiso 1 1 calc R U . . .
C33 C 0.39329(13) 0.29579(12) 0.15576(9) 0.0257(3) Uani 1 1 d . . . . .
H33 H 0.339905 0.324512 0.189879 0.031 Uiso 1 1 calc R U . . .
C34 C 0.33981(14) 0.36946(12) 0.31148(10) 0.0305(4) Uani 1 1 d . . . . .
H34A H 0.394499 0.399122 0.309051 0.046 Uiso 1 1 calc R U . . .
H34B H 0.288316 0.375255 0.354184 0.046 Uiso 1 1 calc R U . . .
H34C H 0.304110 0.396888 0.275629 0.046 Uiso 1 1 calc R U . . .
C35 C 0.44607(14) 0.19556(13) 0.37995(9) 0.0292(4) Uani 1 1 d . . . . .
H35A H 0.475900 0.131914 0.377673 0.044 Uiso 1 1 calc R U . . .
H35B H 0.385641 0.204758 0.418223 0.044 Uiso 1 1 calc R U . . .
H35C H 0.499874 0.221756 0.384481 0.044 Uiso 1 1 calc R U . . .
C36 C 0.29935(14) 0.19519(13) 0.29939(10) 0.0302(4) Uani 1 1 d . . . . .
H36A H 0.259604 0.231189 0.267230 0.045 Uiso 1 1 calc R U . . .
H36B H 0.251063 0.190109 0.343149 0.045 Uiso 1 1 calc R U . . .
H36C H 0.333671 0.136028 0.285905 0.045 Uiso 1 1 calc R U . . .
C37 C 0.88896(12) 0.33511(10) 0.06191(8) 0.0186(3) Uani 1 1 d . . . . .
C38 C 0.92743(14) 0.28517(11) 0.00923(8) 0.0243(3) Uani 1 1 d . . . . .
H38 H 0.881027 0.260866 -0.003254 0.029 Uiso 1 1 calc R U . . .
C39 C 1.03275(15) 0.27020(12) -0.02549(9) 0.0290(4) Uani 1 1 d . . . . .
H39 H 1.057630 0.235653 -0.061164 0.035 Uiso 1 1 calc R U . . .
C40 C 1.10122(14) 0.30545(13) -0.00823(9) 0.0306(4) Uani 1 1 d . . . . .
H40 H 1.172939 0.295798 -0.032169 0.037 Uiso 1 1 calc R U . . .
C41 C 1.06443(14) 0.35486(13) 0.04417(9) 0.0303(4) Uani 1 1 d . . . . .
H41 H 1.111344 0.378727 0.056529 0.036 Uiso 1 1 calc R U . . .
C42 C 0.95910(13) 0.36995(12) 0.07901(8) 0.0244(3) Uani 1 1 d . . . . .
H42 H 0.934742 0.404304 0.114782 0.029 Uiso 1 1 calc R U . . .
C43 C 0.55688(14) 0.44693(13) 0.08804(10) 0.0306(4) Uani 1 1 d . . . . .
H43A H 0.543445 0.394837 0.077421 0.046 Uiso 1 1 calc R U . . .
H43B H 0.514924 0.500796 0.067324 0.046 Uiso 1 1 calc R U . . .
H43C H 0.537136 0.446987 0.136122 0.046 Uiso 1 1 calc R U . . .
C44 C 0.73432(17) 0.43843(14) -0.03494(9) 0.0352(4) Uani 1 1 d . . . . .
H44A H 0.808709 0.438522 -0.053162 0.053 Uiso 1 1 calc R U . . .
H44B H 0.689980 0.490032 -0.056251 0.053 Uiso 1 1 calc R U . . .
H44C H 0.722726 0.384125 -0.043173 0.053 Uiso 1 1 calc R U . . .
C45 C 0.72332(15) 0.54695(11) 0.07060(10) 0.0289(4) Uani 1 1 d . . . . .
H45A H 0.700418 0.552659 0.117970 0.043 Uiso 1 1 calc R U . . .
H45B H 0.683455 0.598287 0.046271 0.043 Uiso 1 1 calc R U . . .
H45C H 0.798813 0.544137 0.055019 0.043 Uiso 1 1 calc R U . . .
C46 C 0.7108(3) 0.37170(17) 0.76184(17) 0.0728(9) Uani 1 1 d . . . . .
H46A H 0.650238 0.388068 0.799748 0.087 Uiso 1 1 calc R U . . .
H46B H 0.718063 0.426645 0.731582 0.087 Uiso 1 1 calc R U . . .
C47 C 0.8096(3) 0.33262(17) 0.78704(16) 0.0652(8) Uani 1 1 d . . . . .
H47A H 0.870574 0.313642 0.749964 0.078 Uiso 1 1 calc R U . . .
H47B H 0.824041 0.377680 0.806804 0.078 Uiso 1 1 calc R U . . .
C48 C 0.88655(18) 0.22016(16) 0.86103(12) 0.0422(5) Uani 1 1 d . . . . .
H48A H 0.906259 0.266452 0.876175 0.051 Uiso 1 1 calc R U . . .
H48B H 0.946360 0.193550 0.825922 0.051 Uiso 1 1 calc R U . . .
C49 C 0.86391(17) 0.15091(15) 0.91728(10) 0.0365(4) Uani 1 1 d . . . . .
H49A H 0.923866 0.128784 0.938761 0.044 Uiso 1 1 calc R U . . .
H49B H 0.800098 0.176315 0.950547 0.044 Uiso 1 1 calc R U . . .
C50 C 0.82880(17) 0.01056(14) 0.94490(10) 0.0370(4) Uani 1 1 d . . . . .
H50A H 0.759039 0.030183 0.975341 0.044 Uiso 1 1 calc R U . . .
H50B H 0.883451 -0.005596 0.970517 0.044 Uiso 1 1 calc R U . . .
C51 C 0.83160(18) -0.06857(14) 0.91473(13) 0.0417(5) Uani 1 1 d . . . . .
H51A H 0.899779 -0.084564 0.881986 0.050 Uiso 1 1 calc R U . . .
H51B H 0.827873 -0.119471 0.949910 0.050 Uiso 1 1 calc R U . . .
C52 C 0.64724(18) -0.05982(15) 0.93174(13) 0.0441(5) Uani 1 1 d . . . . .
H52A H 0.642965 -0.031646 0.970324 0.053 Uiso 1 1 calc R U . . .
H52B H 0.649773 -0.123164 0.947082 0.053 Uiso 1 1 calc R U . . .
C53 C 0.54952(17) -0.01694(16) 0.90640(13) 0.0451(5) Uani 1 1 d . . . . .
H53A H 0.555915 -0.039717 0.864929 0.054 Uiso 1 1 calc R U . . .
H53B H 0.487086 -0.030865 0.939434 0.054 Uiso 1 1 calc R U . . .
C54 C 0.44080(17) 0.12235(18) 0.87598(13) 0.0480(6) Uani 1 1 d . . . . .
H54A H 0.380263 0.110717 0.912023 0.058 Uiso 1 1 calc R U . . .
H54B H 0.438384 0.101161 0.835814 0.058 Uiso 1 1 calc R U . . .
C55 C 0.43357(18) 0.21875(18) 0.86285(12) 0.0509(6) Uani 1 1 d . . . . .
H55A H 0.362577 0.251867 0.856533 0.061 Uiso 1 1 calc R U . . .
H55B H 0.444659 0.238574 0.901035 0.061 Uiso 1 1 calc R U . . .
C56 C 0.4976(2) 0.32888(17) 0.78417(15) 0.0616(8) Uani 1 1 d . . . . .
H56A H 0.507147 0.357834 0.818386 0.074 Uiso 1 1 calc R U . . .
H56B H 0.425443 0.355864 0.777584 0.074 Uiso 1 1 calc R U . . .
C57 C 0.5776(3) 0.34223(19) 0.72042(15) 0.0721(9) Uani 1 1 d . . . . .
H57A H 0.569639 0.309918 0.687611 0.087 Uiso 1 1 calc R U . . .
H57B H 0.562509 0.406012 0.703134 0.087 Uiso 1 1 calc R U . . .
C58 C 0.7599(3) 0.3063(2) 0.66076(15) 0.0870(13) Uani 1 1 d . . . . .
H58A H 0.831604 0.303495 0.664271 0.104 Uiso 1 1 calc R U . . .
H58B H 0.736957 0.361066 0.631451 0.104 Uiso 1 1 calc R U . . .
C59 C 0.7654(3) 0.2295(3) 0.62995(14) 0.0884(13) Uani 1 1 d . . . . .
H59A H 0.694082 0.231300 0.626306 0.106 Uiso 1 1 calc R U . . .
H59B H 0.811853 0.231991 0.584791 0.106 Uiso 1 1 calc R U . . .
C60 C 0.8120(2) 0.0747(3) 0.63641(14) 0.0757(11) Uani 1 1 d . . . . .
H60A H 0.740567 0.072467 0.636013 0.091 Uiso 1 1 calc R U . . .
H60B H 0.853736 0.080677 0.590069 0.091 Uiso 1 1 calc R U . . .
C61 C 0.8623(2) -0.0058(2) 0.67264(15) 0.0636(8) Uani 1 1 d . . . . .
H61A H 0.876342 -0.056760 0.648354 0.076 Uiso 1 1 calc R U . . .
H61B H 0.930475 -0.000964 0.677285 0.076 Uiso 1 1 calc R U . . .
C62 C 0.84553(16) -0.09724(16) 0.77148(14) 0.0495(6) Uani 1 1 d . . . . .
H62A H 0.909519 -0.088492 0.779619 0.059 Uiso 1 1 calc R U . . .
H62B H 0.867448 -0.146964 0.744823 0.059 Uiso 1 1 calc R U . . .
C63 C 0.77215(17) -0.11877(14) 0.83596(14) 0.0452(6) Uani 1 1 d . . . . .
H63A H 0.706407 -0.122998 0.827227 0.054 Uiso 1 1 calc R U . . .
H63B H 0.805226 -0.177429 0.857254 0.054 Uiso 1 1 calc R U . . .

loop_
_atom_site_aniso_label
_atom_site_aniso_U_11
_atom_site_aniso_U_22
_atom_site_aniso_U_33
_atom_site_aniso_U_23
_atom_site_aniso_U_13
_atom_site_aniso_U_12
K1 0.03092(19) 0.02541(19) 0.02862(19) -0.00813(15) -0.01272(15) 0.00208(15)
Si1 0.0161(2) 0.0159(2) 0.0244(2) -0.00447(17) -0.00439(16) -0.00130(16)
Si2 0.01513(19) 0.0166(2) 0.0205(2) -0.00384(16) -0.00391(16) -0.00306(16)
Si3 0.01585(19) 0.0177(2) 0.0205(2) -0.00377(16) -0.00457(16) -0.00137(16)
Si4 0.01701(19) 0.0165(2) 0.01584(19) -0.00336(15) -0.00254(15) -0.00254(16)
Si5 0.01295(18) 0.01329(19) 0.01731(19) -0.00248(15) -0.00234(15) -0.00235(15)
Si6 0.01418(18) 0.01410(19) 0.01655(19) -0.00141(15) -0.00296(15) -0.00347(15)
Si7 0.0161(2) 0.0268(2) 0.0305(2) -0.00792(19) -0.00599(18) -0.00391(18)
Si8 0.0239(2) 0.0242(2) 0.0180(2) -0.00676(17) -0.00069(17) -0.00248(18)
Si9 0.0176(2) 0.0140(2) 0.0252(2) -0.00404(17) 0.00024(17) -0.00205(16)
Si10 0.01342(19) 0.0218(2) 0.0270(2) -0.00543(18) -0.00106(17) -0.00296(16)
Si11 0.0222(2) 0.0180(2) 0.0212(2) 0.00249(17) -0.00729(17) -0.00583(17)
O1 0.0482(9) 0.0302(7) 0.0505(9) -0.0072(7) -0.0034(7) -0.0162(7)
O2 0.0335(7) 0.0343(7) 0.0288(6) -0.0084(5) -0.0106(5) -0.0117(6)
O3 0.0274(7) 0.0404(8) 0.0501(9) -0.0144(7) -0.0154(6) -0.0027(6)
O4 0.0430(8) 0.0416(9) 0.0476(9) -0.0166(7) -0.0195(7) 0.0188(7)
O5 0.0667(12) 0.0644(12) 0.0292(8) -0.0075(8) -0.0115(8) 0.0035(9)
O6 0.0366(8) 0.0490(9) 0.0527(9) -0.0326(8) 0.0040(7) -0.0095(7)
N1 0.0166(6) 0.0180(6) 0.0277(7) -0.0051(5) -0.0057(5) -0.0028(5)
N2 0.0232(7) 0.0204(7) 0.0160(6) -0.0042(5) -0.0017(5) -0.0008(5)
N3 0.0156(6) 0.0140(6) 0.0195(6) -0.0014(5) -0.0015(5) -0.0036(5)
N4 0.0135(6) 0.0170(6) 0.0224(6) -0.0030(5) -0.0034(5) -0.0024(5)
N5 0.0174(6) 0.0172(6) 0.0171(6) 0.0006(5) -0.0033(5) -0.0051(5)
N6 0.0284(8) 0.0233(8) 0.0531(10) -0.0076(7) -0.0142(7) -0.0038(6)
N7 0.0712(15) 0.0352(11) 0.0487(12) 0.0064(9) -0.0103(11) 0.0129(10)
C1 0.0180(7) 0.0193(8) 0.0262(8) -0.0050(6) -0.0048(6) -0.0043(6)
C2 0.0284(9) 0.0248(9) 0.0274(9) -0.0060(7) 0.0026(7) -0.0042(7)
C3 0.0404(11) 0.0241(9) 0.0304(9) 0.0014(7) 0.0054(8) -0.0054(8)
C4 0.0406(11) 0.0201(9) 0.0368(10) -0.0026(8) 0.0031(9) 0.0011(8)
C5 0.0364(10) 0.0259(9) 0.0320(10) -0.0050(8) 0.0106(8) 0.0008(8)
C6 0.0305(9) 0.0234(9) 0.0276(9) -0.0004(7) 0.0024(7) -0.0050(7)
C7 0.0203(9) 0.0670(15) 0.0362(11) -0.0075(10) -0.0031(8) -0.0029(9)
C8 0.0345(11) 0.0407(12) 0.0712(16) -0.0167(11) -0.0224(11) -0.0119(9)
C9 0.0257(9) 0.0354(10) 0.0377(10) -0.0052(8) -0.0154(8) -0.0016(8)
C10 0.0353(9) 0.0225(8) 0.0148(7) -0.0044(6) -0.0046(7) -0.0004(7)
C11 0.0495(12) 0.0299(10) 0.0252(9) -0.0003(7) -0.0117(8) -0.0121(9)
C12 0.0792(17) 0.0287(10) 0.0293(10) 0.0038(8) -0.0209(11) -0.0145(11)
C13 0.0764(17) 0.0299(10) 0.0259(10) -0.0027(8) -0.0163(11) 0.0119(11)
C14 0.0426(12) 0.0494(13) 0.0274(10) -0.0040(9) -0.0048(9) 0.0174(10)
C15 0.0323(10) 0.0380(11) 0.0225(8) -0.0010(8) -0.0020(7) 0.0045(8)
C16 0.0360(10) 0.0425(12) 0.0331(10) -0.0209(9) -0.0100(8) 0.0144(9)
C17 0.0328(9) 0.0310(9) 0.0286(9) -0.0089(7) -0.0037(7) -0.0076(8)
C18 0.0441(11) 0.0449(12) 0.0240(9) -0.0123(8) 0.0092(8) -0.0186(10)
C19 0.0205(7) 0.0135(7) 0.0220(7) -0.0028(6) 0.0016(6) -0.0029(6)
C20 0.0297(9) 0.0221(8) 0.0245(8) -0.0006(7) -0.0026(7) -0.0021(7)
C21 0.0454(11) 0.0277(10) 0.0264(9) 0.0069(8) 0.0038(8) -0.0034(9)
C22 0.0411(11) 0.0256(9) 0.0432(11) 0.0014(8) 0.0134(9) -0.0138(8)
C23 0.0282(9) 0.0265(9) 0.0471(11) -0.0081(8) 0.0044(8) -0.0132(8)
C24 0.0247(8) 0.0198(8) 0.0292(9) -0.0038(7) -0.0004(7) -0.0074(7)
C25 0.0375(10) 0.0267(9) 0.0505(12) -0.0217(9) 0.0113(9) -0.0127(8)
C26 0.0226(8) 0.0222(8) 0.0238(8) -0.0051(6) 0.0009(6) -0.0053(6)
C27 0.0222(8) 0.0329(10) 0.0396(10) 0.0061(8) -0.0043(8) 0.0024(7)
C28 0.0202(7) 0.0167(7) 0.0258(8) 0.0004(6) -0.0082(6) -0.0071(6)
C29 0.0262(8) 0.0228(8) 0.0263(8) -0.0017(7) -0.0095(7) -0.0019(7)
C30 0.0407(11) 0.0316(10) 0.0270(9) -0.0042(8) -0.0124(8) -0.0016(8)
C31 0.0452(11) 0.0339(10) 0.0324(10) 0.0019(8) -0.0231(9) -0.0071(9)
C32 0.0279(9) 0.0299(9) 0.0404(10) 0.0063(8) -0.0194(8) -0.0077(7)
C33 0.0190(8) 0.0242(8) 0.0328(9) 0.0008(7) -0.0081(7) -0.0050(6)
C34 0.0205(8) 0.0273(9) 0.0426(10) -0.0130(8) -0.0055(7) -0.0005(7)
C35 0.0201(8) 0.0358(10) 0.0256(8) -0.0034(7) 0.0021(7) -0.0056(7)
C36 0.0190(8) 0.0305(9) 0.0400(10) -0.0071(8) -0.0010(7) -0.0089(7)
C37 0.0196(7) 0.0163(7) 0.0180(7) 0.0017(6) -0.0026(6) -0.0060(6)
C38 0.0274(8) 0.0230(8) 0.0239(8) -0.0042(6) -0.0022(7) -0.0113(7)
C39 0.0326(9) 0.0243(8) 0.0256(8) -0.0062(7) 0.0050(7) -0.0098(7)
C40 0.0227(8) 0.0320(9) 0.0301(9) -0.0004(7) 0.0043(7) -0.0091(7)
C41 0.0244(8) 0.0397(10) 0.0286(9) -0.0030(8) -0.0019(7) -0.0160(8)
C42 0.0237(8) 0.0294(9) 0.0219(8) -0.0046(7) -0.0025(6) -0.0113(7)
C43 0.0235(8) 0.0295(9) 0.0374(10) 0.0071(8) -0.0130(7) -0.0065(7)
C44 0.0441(11) 0.0339(10) 0.0242(9) 0.0030(8) -0.0132(8) -0.0044(9)
C45 0.0308(9) 0.0191(8) 0.0356(9) 0.0020(7) -0.0084(8) -0.0077(7)
C46 0.092(2) 0.0235(11) 0.080(2) 0.0086(12) -0.0074(18) -0.0034(13)
C47 0.080(2) 0.0335(13) 0.0756(19) 0.0013(13) -0.0021(16) -0.0247(13)
C48 0.0414(11) 0.0453(12) 0.0467(12) -0.0207(10) 0.0011(9) -0.0223(10)
C49 0.0344(10) 0.0487(12) 0.0351(10) -0.0193(9) -0.0053(8) -0.0173(9)
C50 0.0369(10) 0.0417(11) 0.0351(10) 0.0005(9) -0.0192(9) -0.0075(9)
C51 0.0384(11) 0.0266(10) 0.0609(14) 0.0033(9) -0.0264(10) -0.0012(8)
C52 0.0413(12) 0.0317(11) 0.0576(14) -0.0011(10) -0.0092(10) -0.0124(9)
C53 0.0306(10) 0.0462(13) 0.0625(15) -0.0170(11) -0.0059(10) -0.0140(9)
C54 0.0258(10) 0.0697(16) 0.0496(13) -0.0235(12) -0.0134(9) 0.0009(10)
C55 0.0381(12) 0.0618(15) 0.0473(13) -0.0277(12) -0.0199(10) 0.0182(11)
C56 0.0618(16) 0.0420(13) 0.0655(17) -0.0153(12) -0.0284(14) 0.0281(12)
C57 0.084(2) 0.0454(15) 0.0589(17) 0.0044(13) -0.0272(16) 0.0272(15)
C58 0.100(3) 0.0632(19) 0.0471(16) 0.0247(15) -0.0031(16) 0.0201(18)
C59 0.093(2) 0.103(3) 0.0349(13) -0.0034(16) -0.0232(15) 0.030(2)
C60 0.0470(15) 0.140(3) 0.0448(15) -0.0481(18) -0.0070(12) -0.0098(18)
C61 0.0484(14) 0.086(2) 0.0624(17) -0.0501(17) 0.0074(13) -0.0192(14)
C62 0.0231(9) 0.0444(13) 0.0880(19) -0.0447(13) -0.0055(10) -0.0027(9)
C63 0.0346(11) 0.0242(10) 0.0812(17) -0.0194(10) -0.0158(11) -0.0039(8)

loop_
_atom_type_symbol
_atom_type_description
_atom_type_scat_dispersion_real
_atom_type_scat_dispersion_imag
_atom_type_scat_source
C C 0.0033 0.0016 'International Tables Vol C Tables 4.2.6.8 and 6.1.1.4'
H H 0.0000 0.0000 'International Tables Vol C Tables 4.2.6.8 and 6.1.1.4'
N N 0.0061 0.0033 'International Tables Vol C Tables 4.2.6.8 and 6.1.1.4'
O O 0.0106 0.0060 'International Tables Vol C Tables 4.2.6.8 and 6.1.1.4'
Si Si 0.0817 0.0704 'International Tables Vol C Tables 4.2.6.8 and 6.1.1.4'
K K 0.2009 0.2494 'International Tables Vol C Tables 4.2.6.8 and 6.1.1.4'

loop_
_geom_angle_atom_site_label_1
_geom_angle_atom_site_label_2
_geom_angle_atom_site_label_3
_geom_angle
_geom_angle_site_symmetry_1
_geom_angle_site_symmetry_3
_geom_angle_publ_flag
O4 K1 O5 99.41(5) . . ?
O4 K1 O6 119.79(5) . . ?
O5 K1 O6 60.51(6) . . ?
O4 K1 O2 135.71(4) . . ?
O5 K1 O2 119.42(5) . . ?
O6 K1 O2 98.68(5) . . ?
O4 K1 O1 97.60(5) . . ?
O5 K1 O1 96.58(6) . . ?
O6 K1 O1 137.66(5) . . ?
O2 K1 O1 59.89(4) . . ?
O4 K1 O3 60.36(5) . . ?
O5 K1 O3 138.86(5) . . ?
O6 K1 O3 96.83(5) . . ?
O2 K1 O3 96.36(4) . . ?
O1 K1 O3 120.05(5) . . ?
O4 K1 N7 61.16(6) . . ?
O5 K1 N7 60.11(6) . . ?
O6 K1 N7 119.48(6) . . ?
O2 K1 N7 119.49(6) . . ?
O1 K1 N7 60.31(6) . . ?
O3 K1 N7 120.78(6) . . ?
O4 K1 N6 119.44(5) . . ?
O5 K1 N6 119.54(5) . . ?
O6 K1 N6 60.28(5) . . ?
O2 K1 N6 60.16(4) . . ?
O1 K1 N6 119.42(5) . . ?
O3 K1 N6 59.81(4) . . ?
N7 K1 N6 179.40(6) . . ?
Si2 Si1 Si4 66.983(19) . . ?
Si2 Si1 Si6 68.294(18) . . ?
Si4 Si1 Si6 65.516(18) . . ?
N1 Si2 Si1 127.81(5) . . ?
N1 Si2 Si3 125.82(5) . . ?
Si1 Si2 Si3 106.36(2) . . ?
N1 Si2 Si4 147.37(5) . . ?
Si1 Si2 Si4 59.014(17) . . ?
Si3 Si2 Si4 59.631(17) . . ?
N1 Si2 Si6 152.62(5) . . ?
Si1 Si2 Si6 58.394(17) . . ?
Si3 Si2 Si6 57.936(17) . . ?
Si4 Si2 Si6 59.987(16) . . ?
Si2 Si3 Si6 68.593(19) . . ?
Si2 Si3 Si4 66.594(18) . . ?
Si6 Si3 Si4 65.427(18) . . ?
N2 Si4 Si5 128.95(5) . . ?
N2 Si4 Si1 121.53(5) . . ?
Si5 Si4 Si1 90.71(2) . . ?
N2 Si4 Si3 119.68(5) . . ?
Si5 Si4 Si3 89.90(2) . . ?
Si1 Si4 Si3 97.52(2) . . ?
N2 Si4 Si2 113.94(5) . . ?
Si5 Si4 Si2 117.08(2) . . ?
Si1 Si4 Si2 54.003(16) . . ?
Si3 Si4 Si2 53.775(16) . . ?
N2 Si4 Si6 174.66(5) . . ?
Si5 Si4 Si6 56.167(16) . . ?
Si1 Si4 Si6 57.344(17) . . ?
Si3 Si4 Si6 56.661(16) . . ?
Si2 Si4 Si6 60.914(16) . . ?
N3 Si5 N4 105.38(6) . . ?
N3 Si5 Si4 120.37(5) . . ?
N4 Si5 Si4 119.97(5) . . ?
N3 Si5 Si6 121.74(5) . . ?
N4 Si5 Si6 118.81(5) . . ?
Si4 Si5 Si6 67.713(18) . . ?
N5 Si6 Si5 130.36(5) . . ?
N5 Si6 Si3 120.87(5) . . ?
Si5 Si6 Si3 90.71(2) . . ?
N5 Si6 Si1 117.95(5) . . ?
Si5 Si6 Si1 90.54(2) . . ?
Si3 Si6 Si1 98.29(2) . . ?
N5 Si6 Si4 173.16(5) . . ?
Si5 Si6 Si4 56.120(16) . . ?
Si3 Si6 Si4 57.912(17) . . ?
Si1 Si6 Si4 57.140(17) . . ?
N5 Si6 Si2 114.38(5) . . ?
Si5 Si6 Si2 115.22(2) . . ?
Si3 Si6 Si2 53.471(16) . . ?
Si1 Si6 Si2 53.312(16) . . ?
Si4 Si6 Si2 59.099(16) . . ?
N1 Si7 C7 110.73(8) . . ?
N1 Si7 C9 111.07(8) . . ?
C7 Si7 C9 109.14(10) . . ?
N1 Si7 C8 108.33(8) . . ?
C7 Si7 C8 109.59(12) . . ?
C9 Si7 C8 107.93(11) . . ?
N2 Si8 C18 109.49(8) . . ?
N2 Si8 C17 110.15(8) . . ?
C18 Si8 C17 107.95(10) . . ?
N2 Si8 C16 112.88(8) . . ?
C18 Si8 C16 106.48(11) . . ?
C17 Si8 C16 109.71(10) . . ?
N3 Si9 C26 111.21(7) . . ?
N3 Si9 C27 111.85(8) . . ?
C26 Si9 C27 110.26(9) . . ?
N3 Si9 C25 108.22(8) . . ?
C26 Si9 C25 105.66(9) . . ?
C27 Si9 C25 109.42(11) . . ?
N4 Si10 C35 110.56(7) . . ?
N4 Si10 C36 110.71(8) . . ?
C35 Si10 C36 106.03(9) . . ?
N4 Si10 C34 112.22(8) . . ?
C35 Si10 C34 107.83(9) . . ?
C36 Si10 C34 109.27(8) . . ?
N5 Si11 C43 112.04(7) . . ?
N5 Si11 C45 108.63(7) . . ?
C43 Si11 C45 109.65(9) . . ?
N5 Si11 C44 110.02(8) . . ?
C43 Si11 C44 107.90(10) . . ?
C45 Si11 C44 108.54(9) . . ?
C48 O1 C47 110.75(19) . . ?
C48 O1 K1 113.07(12) . . ?
C47 O1 K1 117.72(17) . . ?
C50 O2 C49 111.62(15) . . ?
C50 O2 K1 116.62(11) . . ?
C49 O2 K1 115.41(12) . . ?
C53 O3 C54 111.80(17) . . ?
C53 O3 K1 114.51(12) . . ?
C54 O3 K1 111.75(14) . . ?
C55 O4 C56 111.63(19) . . ?
C55 O4 K1 114.94(12) . . ?
C56 O4 K1 118.29(16) . . ?
C59 O5 C60 110.1(2) . . ?
C59 O5 K1 118.26(16) . . ?
C60 O5 K1 112.98(17) . . ?
C62 O6 C61 108.0(2) . . ?
C62 O6 K1 115.52(13) . . ?
C61 O6 K1 114.19(15) . . ?
C1 N1 Si2 119.08(11) . . ?
C1 N1 Si7 117.27(11) . . ?
Si2 N1 Si7 123.44(8) . . ?
C10 N2 Si8 114.80(11) . . ?
C10 N2 Si4 116.93(10) . . ?
Si8 N2 Si4 125.11(8) . . ?
C19 N3 Si9 113.42(10) . . ?
C19 N3 Si5 115.88(10) . . ?
Si9 N3 Si5 130.40(8) . . ?
C28 N4 Si10 119.62(10) . . ?
C28 N4 Si5 116.85(10) . . ?
Si10 N4 Si5 123.45(8) . . ?
C37 N5 Si11 113.49(10) . . ?
C37 N5 Si6 119.72(10) . . ?
Si11 N5 Si6 121.82(8) . . ?
C52 N6 C63 109.85(17) . . ?
C52 N6 C51 109.84(19) . . ?
C63 N6 C51 109.69(16) . . ?
C52 N6 K1 109.65(12) . . ?
C63 N6 K1 108.81(14) . . ?
C51 N6 K1 108.98(12) . . ?
C46 N7 C58 110.3(3) . . ?
C46 N7 C57 111.0(2) . . ?
C58 N7 C57 109.5(3) . . ?
C46 N7 K1 109.50(15) . . ?
C58 N7 K1 109.10(16) . . ?
C57 N7 K1 107.36(18) . . ?
C2 C1 C6 118.37(16) . . ?
C2 C1 N1 120.52(15) . . ?
C6 C1 N1 121.10(15) . . ?
C3 C2 C1 120.52(17) . . ?
C4 C3 C2 120.58(18) . . ?
C5 C4 C3 119.18(18) . . ?
C4 C5 C6 120.64(17) . . ?
C5 C6 C1 120.65(17) . . ?
C15 C10 C11 118.63(18) . . ?
C15 C10 N2 121.21(17) . . ?
C11 C10 N2 120.14(17) . . ?
C10 C11 C12 120.5(2) . . ?
C13 C12 C11 120.3(2) . . ?
C12 C13 C14 119.9(2) . . ?
C15 C14 C13 119.7(2) . . ?
C14 C15 C10 120.9(2) . . ?
C20 C19 C24 119.03(16) . . ?
C20 C19 N3 120.96(15) . . ?
C24 C19 N3 120.01(15) . . ?
C19 C20 C21 119.90(19) . . ?
C22 C21 C20 120.59(19) . . ?
C21 C22 C23 119.96(18) . . ?
C22 C23 C24 119.89(19) . . ?
C19 C24 C23 120.63(18) . . ?
C29 C28 C33 116.72(16) . . ?
C29 C28 N4 121.71(14) . . ?
C33 C28 N4 121.55(15) . . ?
C30 C29 C28 121.37(16) . . ?
C31 C30 C29 120.58(19) . . ?
C32 C31 C30 118.88(18) . . ?
C31 C32 C33 121.02(17) . . ?
C32 C33 C28 121.41(17) . . ?
C38 C37 C42 118.05(15) . . ?
C38 C37 N5 119.67(14) . . ?
C42 C37 N5 122.24(14) . . ?
C37 C38 C39 121.13(16) . . ?
C40 C39 C38 120.21(17) . . ?
C41 C40 C39 119.41(16) . . ?
C40 C41 C42 120.51(17) . . ?
C41 C42 C37 120.68(16) . . ?
N7 C46 C47 113.7(2) . . ?
O1 C47 C46 109.0(2) . . ?
O1 C48 C49 109.16(17) . . ?
O2 C49 C48 109.21(16) . . ?
O2 C50 C51 108.83(17) . . ?
N6 C51 C50 113.39(16) . . ?
N6 C52 C53 113.3(2) . . ?
O3 C53 C52 108.54(17) . . ?
O3 C54 C55 109.39(19) . . ?
O4 C55 C54 109.16(18) . . ?
O4 C56 C57 108.9(2) . . ?
N7 C57 C56 113.8(2) . . ?
N7 C58 C59 114.1(3) . . ?
O5 C59 C58 110.4(3) . . ?
C61 C60 O5 109.3(2) . . ?
O6 C61 C60 108.9(2) . . ?
O6 C62 C63 109.51(17) . . ?
N6 C63 C62 113.48(17) . . ?

loop_
_geom_bond_atom_site_label_1
_geom_bond_atom_site_label_2
_geom_bond_distance
_geom_bond_site_symmetry_2
_geom_bond_publ_flag
K1 O4 2.7891(15) . ?
K1 O5 2.8013(17) . ?
K1 O6 2.8111(15) . ?
K1 O2 2.8267(13) . ?
K1 O1 2.8382(16) . ?
K1 O3 2.8757(16) . ?
K1 N7 2.999(2) . ?
K1 N6 3.0354(17) . ?
Si1 Si2 2.2936(6) . ?
Si1 Si4 2.4303(6) . ?
Si1 Si6 2.4359(6) . ?
Si2 N1 1.7541(14) . ?
Si2 Si3 2.2936(6) . ?
Si2 Si4 2.6092(6) . ?
Si2 Si6 2.6574(6) . ?
Si3 Si6 2.4189(6) . ?
Si3 Si4 2.4530(6) . ?
Si4 N2 1.7719(14) . ?
Si4 Si5 2.3625(6) . ?
Si4 Si6 2.6331(6) . ?
Si5 N3 1.7690(13) . ?
Si5 N4 1.7892(13) . ?
Si5 Si6 2.3638(6) . ?
Si6 N5 1.7698(13) . ?
Si7 N1 1.7590(14) . ?
Si7 C7 1.860(2) . ?
Si7 C9 1.863(2) . ?
Si7 C8 1.865(2) . ?
Si8 N2 1.7452(14) . ?
Si8 C18 1.862(2) . ?
Si8 C17 1.863(2) . ?
Si8 C16 1.865(2) . ?
Si9 N3 1.7404(13) . ?
Si9 C26 1.8566(17) . ?
Si9 C27 1.866(2) . ?
Si9 C25 1.874(2) . ?
Si10 N4 1.7629(14) . ?
Si10 C35 1.8601(19) . ?
Si10 C36 1.8734(18) . ?
Si10 C34 1.8752(19) . ?
Si11 N5 1.7584(14) . ?
Si11 C43 1.8546(18) . ?
Si11 C45 1.8700(18) . ?
Si11 C44 1.873(2) . ?
O1 C48 1.419(3) . ?
O1 C47 1.427(3) . ?
O2 C50 1.419(2) . ?
O2 C49 1.422(2) . ?
O3 C53 1.422(3) . ?
O3 C54 1.429(2) . ?
O4 C55 1.415(3) . ?
O4 C56 1.432(3) . ?
O5 C59 1.402(4) . ?
O5 C60 1.456(4) . ?
O6 C62 1.413(3) . ?
O6 C61 1.430(3) . ?
N1 C1 1.435(2) . ?
N2 C10 1.443(2) . ?
N3 C19 1.442(2) . ?
N4 C28 1.417(2) . ?
N5 C37 1.437(2) . ?
N6 C52 1.469(3) . ?
N6 C63 1.470(3) . ?
N6 C51 1.471(3) . ?
N7 C46 1.465(4) . ?
N7 C58 1.472(4) . ?
N7 C57 1.477(4) . ?
C1 C2 1.391(2) . ?
C1 C6 1.394(2) . ?
C2 C3 1.390(3) . ?
C3 C4 1.384(3) . ?
C4 C5 1.378(3) . ?
C5 C6 1.387(3) . ?
C10 C15 1.395(3) . ?
C10 C11 1.395(3) . ?
C11 C12 1.399(3) . ?
C12 C13 1.374(4) . ?
C13 C14 1.399(4) . ?
C14 C15 1.392(3) . ?
C19 C20 1.389(2) . ?
C19 C24 1.392(2) . ?
C20 C21 1.397(3) . ?
C21 C22 1.378(3) . ?
C22 C23 1.379(3) . ?
C23 C24 1.395(2) . ?
C28 C29 1.401(2) . ?
C28 C33 1.408(2) . ?
C29 C30 1.393(3) . ?
C30 C31 1.387(3) . ?
C31 C32 1.377(3) . ?
C32 C33 1.384(3) . ?
C37 C38 1.391(2) . ?
C37 C42 1.396(2) . ?
C38 C39 1.392(2) . ?
C39 C40 1.382(3) . ?
C40 C41 1.382(3) . ?
C41 C42 1.393(2) . ?
C46 C47 1.509(5) . ?
C48 C49 1.486(3) . ?
C50 C51 1.510(3) . ?
C52 C53 1.503(3) . ?
C54 C55 1.483(4) . ?
C56 C57 1.503(4) . ?
C58 C59 1.472(6) . ?
C60 C61 1.448(5) . ?
C62 C63 1.496(4) . ?

loop_
_geom_torsion_atom_site_label_1
_geom_torsion_atom_site_label_2
_geom_torsion_atom_site_label_3
_geom_torsion_atom_site_label_4
_geom_torsion
_geom_torsion_site_symmetry_1
_geom_torsion_site_symmetry_2
_geom_torsion_site_symmetry_3
_geom_torsion_site_symmetry_4
_geom_torsion_publ_flag
Si1 Si2 N1 C1 -12.37(15) . . . . ?
Si3 Si2 N1 C1 169.10(10) . . . . ?
Si4 Si2 N1 C1 -102.56(14) . . . . ?
Si6 Si2 N1 C1 80.82(16) . . . . ?
Si1 Si2 N1 Si7 173.02(6) . . . . ?
Si3 Si2 N1 Si7 -5.51(13) . . . . ?
Si4 Si2 N1 Si7 82.83(12) . . . . ?
Si6 Si2 N1 Si7 -93.79(13) . . . . ?
C7 Si7 N1 C1 -100.21(15) . . . . ?
C9 Si7 N1 C1 138.36(13) . . . . ?
C8 Si7 N1 C1 19.99(16) . . . . ?
C7 Si7 N1 Si2 74.49(13) . . . . ?
C9 Si7 N1 Si2 -46.94(13) . . . . ?
C8 Si7 N1 Si2 -165.31(12) . . . . ?
C18 Si8 N2 C10 -44.88(15) . . . . ?
C17 Si8 N2 C10 73.67(14) . . . . ?
C16 Si8 N2 C10 -163.31(14) . . . . ?
C18 Si8 N2 Si4 155.94(11) . . . . ?
C17 Si8 N2 Si4 -85.50(12) . . . . ?
C16 Si8 N2 Si4 37.51(14) . . . . ?
Si5 Si4 N2 C10 68.95(14) . . . . ?
Si1 Si4 N2 C10 -170.07(11) . . . . ?
Si3 Si4 N2 C10 -48.31(14) . . . . ?
Si2 Si4 N2 C10 -108.90(12) . . . . ?
Si5 Si4 N2 Si8 -132.27(8) . . . . ?
Si1 Si4 N2 Si8 -11.30(12) . . . . ?
Si3 Si4 N2 Si8 110.46(9) . . . . ?
Si2 Si4 N2 Si8 49.88(11) . . . . ?
C26 Si9 N3 C19 163.86(11) . . . . ?
C27 Si9 N3 C19 -72.37(14) . . . . ?
C25 Si9 N3 C19 48.23(14) . . . . ?
C26 Si9 N3 Si5 -22.90(13) . . . . ?
C27 Si9 N3 Si5 100.87(12) . . . . ?
C25 Si9 N3 Si5 -138.53(12) . . . . ?
N4 Si5 N3 C19 -50.29(13) . . . . ?
Si4 Si5 N3 C19 89.32(11) . . . . ?
Si6 Si5 N3 C19 170.44(9) . . . . ?
N4 Si5 N3 Si9 136.60(10) . . . . ?
Si4 Si5 N3 Si9 -83.78(11) . . . . ?
Si6 Si5 N3 Si9 -2.67(13) . . . . ?
C35 Si10 N4 C28 160.32(12) . . . . ?
C36 Si10 N4 C28 43.12(14) . . . . ?
C34 Si10 N4 C28 -79.26(13) . . . . ?
C35 Si10 N4 Si5 -23.22(12) . . . . ?
C36 Si10 N4 Si5 -140.42(10) . . . . ?
C34 Si10 N4 Si5 97.20(10) . . . . ?
N3 Si5 N4 C28 -79.74(12) . . . . ?
Si4 Si5 N4 C28 140.45(10) . . . . ?
Si6 Si5 N4 C28 60.97(12) . . . . ?
N3 Si5 N4 Si10 103.71(9) . . . . ?
Si4 Si5 N4 Si10 -36.10(11) . . . . ?
Si6 Si5 N4 Si10 -115.59(8) . . . . ?
C43 Si11 N5 C37 166.28(12) . . . . ?
C45 Si11 N5 C37 -72.44(13) . . . . ?
C44 Si11 N5 C37 46.25(14) . . . . ?
C43 Si11 N5 Si6 -38.78(12) . . . . ?
C45 Si11 N5 Si6 82.50(10) . . . . ?
C44 Si11 N5 Si6 -158.81(10) . . . . ?
Si5 Si6 N5 C37 -116.27(11) . . . . ?
Si3 Si6 N5 C37 5.53(14) . . . . ?
Si1 Si6 N5 C37 126.02(11) . . . . ?
Si2 Si6 N5 C37 66.16(12) . . . . ?
Si5 Si6 N5 Si11 90.30(9) . . . . ?
Si3 Si6 N5 Si11 -147.90(6) . . . . ?
Si1 Si6 N5 Si11 -27.41(10) . . . . ?
Si2 Si6 N5 Si11 -87.27(8) . . . . ?
Si2 N1 C1 C2 -103.74(17) . . . . ?
Si7 N1 C1 C2 71.20(19) . . . . ?
Si2 N1 C1 C6 77.66(19) . . . . ?
Si7 N1 C1 C6 -107.40(17) . . . . ?
C6 C1 C2 C3 2.4(3) . . . . ?
N1 C1 C2 C3 -176.27(18) . . . . ?
C1 C2 C3 C4 -0.9(3) . . . . ?
C2 C3 C4 C5 -1.3(4) . . . . ?
C3 C4 C5 C6 2.1(4) . . . . ?
C4 C5 C6 C1 -0.6(3) . . . . ?
C2 C1 C6 C5 -1.6(3) . . . . ?
N1 C1 C6 C5 177.03(18) . . . . ?
Si8 N2 C10 C15 -92.57(18) . . . . ?
Si4 N2 C10 C15 68.4(2) . . . . ?
Si8 N2 C10 C11 85.81(18) . . . . ?
Si4 N2 C10 C11 -113.23(16) . . . . ?
C15 C10 C11 C12 -0.1(3) . . . . ?
N2 C10 C11 C12 -178.54(17) . . . . ?
C10 C11 C12 C13 -0.6(3) . . . . ?
C11 C12 C13 C14 1.1(3) . . . . ?
C12 C13 C14 C15 -0.9(3) . . . . ?
C13 C14 C15 C10 0.2(3) . . . . ?
C11 C10 C15 C14 0.3(3) . . . . ?
N2 C10 C15 C14 178.70(18) . . . . ?
Si9 N3 C19 C20 79.43(17) . . . . ?
Si5 N3 C19 C20 -94.85(16) . . . . ?
Si9 N3 C19 C24 -100.71(15) . . . . ?
Si5 N3 C19 C24 85.01(16) . . . . ?
C24 C19 C20 C21 0.3(3) . . . . ?
N3 C19 C20 C21 -179.79(16) . . . . ?
C19 C20 C21 C22 -0.1(3) . . . . ?
C20 C21 C22 C23 -0.2(3) . . . . ?
C21 C22 C23 C24 0.2(3) . . . . ?
C20 C19 C24 C23 -0.3(3) . . . . ?
N3 C19 C24 C23 179.84(15) . . . . ?
C22 C23 C24 C19 0.0(3) . . . . ?
Si10 N4 C28 C29 -157.17(13) . . . . ?
Si5 N4 C28 C29 26.1(2) . . . . ?
Si10 N4 C28 C33 24.1(2) . . . . ?
Si5 N4 C28 C33 -152.58(13) . . . . ?
C33 C28 C29 C30 0.9(3) . . . . ?
N4 C28 C29 C30 -177.83(17) . . . . ?
C28 C29 C30 C31 -1.1(3) . . . . ?
C29 C30 C31 C32 0.0(3) . . . . ?
C30 C31 C32 C33 1.2(3) . . . . ?
C31 C32 C33 C28 -1.4(3) . . . . ?
C29 C28 C33 C32 0.3(3) . . . . ?
N4 C28 C33 C32 179.07(16) . . . . ?
Si11 N5 C37 C38 -84.60(16) . . . . ?
Si6 N5 C37 C38 119.89(14) . . . . ?
Si11 N5 C37 C42 93.09(16) . . . . ?
Si6 N5 C37 C42 -62.42(19) . . . . ?
C42 C37 C38 C39 0.0(3) . . . . ?
N5 C37 C38 C39 177.83(16) . . . . ?
C37 C38 C39 C40 -0.3(3) . . . . ?
C38 C39 C40 C41 0.6(3) . . . . ?
C39 C40 C41 C42 -0.6(3) . . . . ?
C40 C41 C42 C37 0.3(3) . . . . ?
C38 C37 C42 C41 0.0(3) . . . . ?
N5 C37 C42 C41 -177.76(16) . . . . ?
C58 N7 C46 C47 -74.7(3) . . . . ?
C57 N7 C46 C47 163.8(2) . . . . ?
K1 N7 C46 C47 45.4(3) . . . . ?
C48 O1 C47 C46 -179.5(2) . . . . ?
K1 O1 C47 C46 48.3(3) . . . . ?
N7 C46 C47 O1 -64.2(3) . . . . ?
C47 O1 C48 C49 172.71(19) . . . . ?
K1 O1 C48 C49 -52.70(18) . . . . ?
C50 O2 C49 C48 178.26(17) . . . . ?
K1 O2 C49 C48 -45.54(19) . . . . ?
O1 C48 C49 O2 66.2(2) . . . . ?
C49 O2 C50 C51 -170.06(16) . . . . ?
K1 O2 C50 C51 54.31(18) . . . . ?
C52 N6 C51 C50 -78.1(2) . . . . ?
C63 N6 C51 C50 161.06(19) . . . . ?
K1 N6 C51 C50 42.0(2) . . . . ?
O2 C50 C51 N6 -66.0(2) . . . . ?
C63 N6 C52 C53 -78.1(2) . . . . ?
C51 N6 C52 C53 161.20(18) . . . . ?
K1 N6 C52 C53 41.5(2) . . . . ?
C54 O3 C53 C52 -174.69(19) . . . . ?
K1 O3 C53 C52 56.9(2) . . . . ?
N6 C52 C53 O3 -67.9(2) . . . . ?
C53 O3 C54 C55 -178.79(19) . . . . ?
K1 O3 C54 C55 -48.9(2) . . . . ?
C56 O4 C55 C54 170.8(2) . . . . ?
K1 O4 C55 C54 -50.9(2) . . . . ?
O3 C54 C55 O4 67.9(2) . . . . ?
C55 O4 C56 C57 -176.0(2) . . . . ?
K1 O4 C56 C57 47.2(3) . . . . ?
C46 N7 C57 C56 -72.4(3) . . . . ?
C58 N7 C57 C56 165.6(3) . . . . ?
K1 N7 C57 C56 47.3(3) . . . . ?
O4 C56 C57 N7 -65.2(3) . . . . ?
C46 N7 C58 C59 162.6(3) . . . . ?
C57 N7 C58 C59 -75.0(3) . . . . ?
K1 N7 C58 C59 42.3(3) . . . . ?
C60 O5 C59 C58 -178.8(3) . . . . ?
K1 O5 C59 C58 49.2(4) . . . . ?
N7 C58 C59 O5 -62.6(4) . . . . ?
C59 O5 C60 C61 174.5(3) . . . . ?
K1 O5 C60 C61 -50.9(3) . . . . ?
C62 O6 C61 C60 -178.9(2) . . . . ?
K1 O6 C61 C60 -49.0(3) . . . . ?
O5 C60 C61 O6 67.1(3) . . . . ?
C61 O6 C62 C63 -174.15(18) . . . . ?
K1 O6 C62 C63 56.65(19) . . . . ?
C52 N6 C63 C62 159.55(19) . . . . ?
C51 N6 C63 C62 -79.6(2) . . . . ?
K1 N6 C63 C62 39.5(2) . . . . ?
O6 C62 C63 N6 -66.1(2) . . . . ?
